data_7056902
loop_
_publ_author_name
'Yuan, Shifang'
'Wang, Lijing'
'Huang, Chuanbing'
'Niu, Chunxia'
'Xiang, Kai'
'Xu, Caihong'
'Solan, Gregory A.'
'Ma, Hongwei'
'Sun, Wen-Hua'

_publ_section_title
;
 Azasilicon-bridged heterocyclic arylamines: syntheses, structures and
 photophysical properties
;
_journal_issue 4
_journal_name_full 'New Journal of Chemistry'
_journal_page_first 3102
_journal_paper_doi 10.1039/C7NJ03876C
_journal_volume 42
_journal_year 2018
_chemical_formula_sum 'C36 H38 N2'
_chemical_formula_weight 498.68
_space_group_crystal_system monoclinic
_space_group_IT_number 14
_space_group_name_Hall '-P 2yn'
_space_group_name_H-M_alt 'P 1 21/n 1'
_symmetry_space_group_name_Hall '-P 2yn'
_symmetry_space_group_name_H-M 'P 1 21/n 1'
_atom_sites_solution_hydrogens geom
_audit_creation_method SHELXL-2014/7
_audit_update_record
;
2018-01-06 deposited with the CCDC.
2018-01-15 downloaded from the CCDC.
;
_cell_angle_alpha 90
_cell_angle_beta 96.887(7)
_cell_angle_gamma 90
_cell_formula_units_Z 4
_cell_length_a 9.937(3)
_cell_length_b 13.257(4)
_cell_length_c 22.000(7)
_cell_measurement_reflns_used 15764
_cell_measurement_temperature 200(2)
_cell_measurement_theta_max 25.00
_cell_measurement_theta_min 1.797
_cell_volume 2877.3(15)
_computing_cell_refinement 'Apex2 (Bruker 2009)'
_computing_data_collection 'Apex2 (Bruker 2009)'
_computing_data_reduction 'Apex2 (Bruker 2009)'
_computing_molecular_graphics 'Olex2 (Dolomanov et al., 2009)'
_computing_publication_material 'Olex2 (Dolomanov et al., 2009)'
_computing_structure_refinement 'SHELXL-2014/7 (Sheldrick, 2014)'
_computing_structure_solution 'Apex2 (Bruker 2009)'
_diffrn_ambient_temperature 200(2)
_diffrn_measured_fraction_theta_full 1.000
_diffrn_measured_fraction_theta_max 1.000
_diffrn_measurement_device_type 'Bruker ApexII CCD'
_diffrn_measurement_method '\w and \f scan'
_diffrn_radiation_type MoK\a
_diffrn_radiation_wavelength 0.71073
_diffrn_reflns_av_R_equivalents 0.1364
_diffrn_reflns_av_unetI/netI 0.1503
_diffrn_reflns_Laue_measured_fraction_full 1.000
_diffrn_reflns_Laue_measured_fraction_max 1.000
_diffrn_reflns_limit_h_max 11
_diffrn_reflns_limit_h_min -8
_diffrn_reflns_limit_k_max 14
_diffrn_reflns_limit_k_min -15
_diffrn_reflns_limit_l_max 26
_diffrn_reflns_limit_l_min -26
_diffrn_reflns_number 15764
_diffrn_reflns_point_group_measured_fraction_full 1.000
_diffrn_reflns_point_group_measured_fraction_max 1.000
_diffrn_reflns_theta_full 25.000
_diffrn_reflns_theta_max 25.000
_diffrn_reflns_theta_min 1.797
_diffrn_source 'sealed tube'
_exptl_absorpt_coefficient_mu 0.066
_exptl_absorpt_correction_T_max 0.990
_exptl_absorpt_correction_T_min 0.987
_exptl_absorpt_correction_type multi-scan
_exptl_absorpt_process_details
;
SADABS v.2.10 (Bruker,2003) was used for absorption correction.
R(int) was 0.0920 before and 0.0258 after correction.
The Ratio of minimum to maximum transmission is 0.4414.
The \l/2 correction factor is 0.0015.
;
_exptl_crystal_colour colorless
_exptl_crystal_density_diffrn 1.151
_exptl_crystal_description block
_exptl_crystal_F_000 1072
_exptl_crystal_size_max 0.260
_exptl_crystal_size_mid 0.210
_exptl_crystal_size_min 0.150
_exptl_transmission_factor_max 0.990
_exptl_transmission_factor_min 0.983
_refine_diff_density_max 0.300
_refine_diff_density_min -0.271
_refine_diff_density_rms 0.056
_refine_ls_extinction_method none
_refine_ls_goodness_of_fit_ref 0.947
_refine_ls_hydrogen_treatment constr
_refine_ls_matrix_type full
_refine_ls_number_parameters 371
_refine_ls_number_reflns 5072
_refine_ls_number_restraints 343
_refine_ls_restrained_S_all 0.925
_refine_ls_R_factor_all 0.2371
_refine_ls_R_factor_gt 0.0794
_refine_ls_shift/su_max 0.000
_refine_ls_shift/su_mean 0.000
_refine_ls_structure_factor_coef Fsqd
_refine_ls_weighting_details 'w=1/[\s^2^(Fo^2^)+(0.1240P)^2^] where P=(Fo^2^+2Fc^2^)/3'
_refine_ls_weighting_scheme calc
_refine_ls_wR_factor_gt 0.1934
_refine_ls_wR_factor_ref 0.2926
_reflns_Friedel_coverage 0.000
_reflns_number_gt 1632
_reflns_number_total 5072
_reflns_threshold_expression 'I > 2\s(I)'
_cod_data_source_file c7nj03876c2.cif
_cod_data_source_block CCDC1576214
_cod_depositor_comments 'Adding full bibliography for 7056899--7056909.cif.'
_cod_original_cell_volume 2877.4(16)
_cod_database_code 7056902
_shelx_shelxl_version_number 2014/7
_shelx_space_group_comment
;
The symmetry employed for this shelxl refinement is uniquely defined
by the following loop, which should always be used as a source of
symmetry information in preference to the above space-group names.
They are only intended as comments.
;
_shelx_estimated_absorpt_t_min 0.983
_shelx_estimated_absorpt_t_max 0.990

loop_
_space_group_symop_operation_xyz
'x, y, z'
'-x+1/2, y+1/2, -z+1/2'
'-x, -y, -z'
'x-1/2, -y-1/2, z-1/2'

loop_
_atom_site_label
_atom_site_type_symbol
_atom_site_fract_x
_atom_site_fract_y
_atom_site_fract_z
_atom_site_U_iso_or_equiv
_atom_site_adp_type
_atom_site_occupancy
_atom_site_site_symmetry_order
_atom_site_calc_flag
_atom_site_refinement_flags_posn
_atom_site_refinement_flags_adp
_atom_site_refinement_flags_occupancy
_atom_site_disorder_assembly
_atom_site_disorder_group
N1 N 0.2705(4) 0.8568(3) 0.22466(18) 0.0438(12) Uani 1 1 d . U . . .
N1I N -0.2718(4) 0.8461(3) 0.27040(18) 0.0442(12) Uani 1 1 d . U . . .
C3 C 0.2611(5) 0.8639(4) 0.3317(2) 0.0370(13) Uani 1 1 d . U . . .
C8 C 0.1816(5) 0.8813(4) 0.3790(2) 0.0460(14) Uani 1 1 d . U . . .
H8 H 0.0857 0.8832 0.3704 0.055 Uiso 1 1 calc R U . . .
C2 C 0.1978(5) 0.8504(4) 0.2679(2) 0.0387(13) Uani 1 1 d D U . . .
C4 C 0.4000(5) 0.8634(4) 0.3456(2) 0.0463(14) Uani 1 1 d . U . . .
H4 H 0.4558 0.8525 0.3140 0.056 Uiso 1 1 calc R U . . .
C14I C -0.1969(5) 0.7827(4) 0.3723(2) 0.0439(13) Uani 1 1 d D U . . .
C2I C -0.1979(5) 0.8518(4) 0.2273(2) 0.0417(13) Uani 1 1 d D U . . .
C10I C -0.2039(5) 0.9637(4) 0.3526(2) 0.0423(13) Uani 1 1 d . U . . .
C9 C 0.2156(5) 0.8372(4) 0.1632(2) 0.0407(13) Uani 1 1 d . U . . .
C3I C -0.2598(5) 0.8386(4) 0.1629(2) 0.0408(13) Uani 1 1 d . U . . .
C12I C -0.1369(6) 0.8994(5) 0.4541(3) 0.0532(16) Uani 1 1 d . U . . .
H12I H -0.1058 0.9114 0.4960 0.064 Uiso 1 1 calc R U . . .
C8I C -0.1822(6) 0.8208(4) 0.1165(2) 0.0523(16) Uani 1 1 d . U . . .
H8I H -0.0864 0.8173 0.1256 0.063 Uiso 1 1 calc R U . . .
C4I C -0.4005(5) 0.8433(4) 0.1490(2) 0.0498(15) Uani 1 1 d . U . . .
H4I H -0.4559 0.8551 0.1806 0.060 Uiso 1 1 calc R U . . .
C6 C 0.3786(6) 0.8960(4) 0.4505(3) 0.0560(17) Uani 1 1 d . U . . .
H6 H 0.4194 0.9080 0.4912 0.067 Uiso 1 1 calc R U . . .
C10 C 0.2028(5) 0.7368(4) 0.1427(2) 0.0474(14) Uani 1 1 d . U . . .
C14 C 0.1899(6) 0.9180(4) 0.1232(2) 0.0479(14) Uani 1 1 d D U . . .
C11I C -0.1609(6) 0.9786(5) 0.4148(2) 0.0535(15) Uani 1 1 d . U . . .
H11I H -0.1482 1.0455 0.4300 0.064 Uiso 1 1 calc R U . . .
C9I C -0.2191(5) 0.8639(4) 0.3326(2) 0.0400(13) Uani 1 1 d . U . . .
C5 C 0.4584(6) 0.8787(4) 0.4046(2) 0.0569(17) Uani 1 1 d . U . . .
H5 H 0.5543 0.8773 0.4137 0.068 Uiso 1 1 calc R U . . .
C13I C -0.1569(5) 0.8041(4) 0.4337(2) 0.0507(15) Uani 1 1 d . U . . .
H13I H -0.1434 0.7499 0.4620 0.061 Uiso 1 1 calc R U . . .
C7I C -0.2396(6) 0.8079(5) 0.0575(3) 0.0685(19) Uani 1 1 d . U . . .
H7I H -0.1846 0.7950 0.0259 0.082 Uiso 1 1 calc R U . . .
C13 C 0.1457(6) 0.8974(5) 0.0619(3) 0.0595(16) Uani 1 1 d . U . . .
H13 H 0.1267 0.9516 0.0340 0.071 Uiso 1 1 calc R U . . .
C11 C 0.1586(6) 0.7213(5) 0.0811(3) 0.0582(16) Uani 1 1 d . U . . .
H11 H 0.1485 0.6542 0.0661 0.070 Uiso 1 1 calc R U . . .
C5I C -0.4590(6) 0.8310(5) 0.0896(3) 0.072(2) Uani 1 1 d . U . . .
H5I H -0.5547 0.8345 0.0802 0.086 Uiso 1 1 calc R U . . .
C7 C 0.2410(6) 0.8957(4) 0.4376(2) 0.0545(16) Uani 1 1 d . U . . .
H7 H 0.1861 0.9057 0.4696 0.065 Uiso 1 1 calc R U . . .
C17 C 0.2398(6) 0.6493(4) 0.1837(3) 0.0590(16) Uani 1 1 d . U . . .
H17A H 0.1949 0.5879 0.1655 0.071 Uiso 1 1 calc R U . . .
H17B H 0.2062 0.6613 0.2237 0.071 Uiso 1 1 calc R U . . .
C1 C -0.243(3) 0.6819(12) 0.3434(11) 0.052(4) Uani 0.4 1 d D U P A 2
H1A H -0.1824 0.6629 0.3126 0.063 Uiso 0.4 1 calc R U P A 2
H1B H -0.3359 0.6888 0.3221 0.063 Uiso 0.4 1 calc R U P A 2
C12 C 0.1291(6) 0.7996(5) 0.0414(3) 0.0635(17) Uani 1 1 d . U . . .
H12 H 0.0973 0.7866 -0.0004 0.076 Uiso 1 1 calc R U . . .
C17I C -0.2394(6) 1.0524(4) 0.3120(2) 0.0541(15) Uani 1 1 d . U . . .
H17C H -0.2063 1.0406 0.2719 0.065 Uiso 1 1 calc R U . . .
H17D H -0.1930 1.1131 0.3305 0.065 Uiso 1 1 calc R U . . .
C15B C 0.207(3) 1.0263(10) 0.1422(8) 0.066(4) Uani 0.67 1 d D U P B 1
H15A H 0.1383 1.0671 0.1169 0.079 Uiso 0.67 1 calc R U P B 1
H15B H 0.1893 1.0326 0.1853 0.079 Uiso 0.67 1 calc R U P B 1
C1I C -0.0494(6) 0.8762(5) 0.2347(3) 0.0468(18) Uani 0.85 1 d D U P C 1
H1I H -0.0253 0.9380 0.2171 0.056 Uiso 0.85 1 calc R U P C 1
C15 C 0.0499(6) 0.8240(5) 0.2619(3) 0.0470(17) Uani 0.85 1 d D U P C 1
H15 H 0.0269 0.7624 0.2801 0.056 Uiso 0.85 1 calc R U P C 1
C6I C -0.3799(6) 0.8139(6) 0.0443(3) 0.078(2) Uani 1 1 d . U . . .
H6I H -0.4208 0.8059 0.0032 0.093 Uiso 1 1 calc R U . . .
C18 C 0.3917(6) 0.6323(5) 0.1938(3) 0.081(2) Uani 1 1 d . U . . .
H18A H 0.4258 0.6227 0.1543 0.121 Uiso 1 1 calc R U . . .
H18B H 0.4114 0.5721 0.2192 0.121 Uiso 1 1 calc R U . . .
H18C H 0.4359 0.6910 0.2146 0.121 Uiso 1 1 calc R U . . .
C18I C -0.3914(6) 1.0716(5) 0.3021(3) 0.077(2) Uani 1 1 d . U . . .
H18D H -0.4096 1.1341 0.2788 0.115 Uiso 1 1 calc R U . . .
H18E H -0.4258 1.0778 0.3419 0.115 Uiso 1 1 calc R U . . .
H18F H -0.4367 1.0151 0.2793 0.115 Uiso 1 1 calc R U . . .
C16 C -0.3469(13) 0.6311(10) 0.3610(7) 0.108(5) Uani 0.6 1 d D U P A 1
H16A H -0.3517 0.5602 0.3483 0.162 Uiso 0.6 1 calc R U P A 1
H16B H -0.3620 0.6361 0.4041 0.162 Uiso 0.6 1 calc R U P A 1
H16C H -0.4166 0.6698 0.3357 0.162 Uiso 0.6 1 calc R U P A 1
C19B C 0.240(4) 1.0981(18) 0.1028(11) 0.127(12) Uani 0.33 1 d D U P B 2
H19A H 0.2603 1.1634 0.1227 0.190 Uiso 0.33 1 calc R U P B 2
H19B H 0.3154 1.0783 0.0804 0.190 Uiso 0.33 1 calc R U P B 2
H19C H 0.1569 1.1036 0.0742 0.190 Uiso 0.33 1 calc R U P B 2
C1A C -0.240(3) 0.5978(16) 0.3921(10) 0.127(9) Uiso 0.4 1 d D . P A 2
H1AA H -0.2703 0.5341 0.3722 0.191 Uiso 0.4 1 calc R U P A 2
H1AB H -0.1480 0.5900 0.4127 0.191 Uiso 0.4 1 calc R U P A 2
H1AC H -0.3014 0.6158 0.4222 0.191 Uiso 0.4 1 calc R U P A 2
C19A C 0.3434(12) 1.0690(9) 0.1364(6) 0.105(4) Uani 0.67 1 d D U P B 1
H19D H 0.4123 1.0311 0.1628 0.158 Uiso 0.67 1 calc R U P B 1
H19E H 0.3458 1.1399 0.1490 0.158 Uiso 0.67 1 calc R U P B 1
H19F H 0.3620 1.0639 0.0938 0.158 Uiso 0.67 1 calc R U P B 1
C15A C 0.221(7) 1.0207(19) 0.1500(17) 0.066(4) Uani 0.33 1 d D U P B 2
H15C H 0.1466 1.0420 0.1731 0.079 Uiso 0.33 1 calc R U P B 2
H15D H 0.3050 1.0167 0.1793 0.079 Uiso 0.33 1 calc R U P B 2
C19 C -0.2063(17) 0.6737(8) 0.3529(7) 0.052(4) Uani 0.6 1 d D U P A 1
H19G H -0.1356 0.6341 0.3780 0.063 Uiso 0.6 1 calc R U P A 1
H19H H -0.1903 0.6678 0.3095 0.063 Uiso 0.6 1 calc R U P A 1
C1AA C 0.057(2) 0.868(3) 0.2412(18) 0.0470(17) Uani 0.15 1 d D U P C 2
H1AD H 0.0495 0.9184 0.2102 0.056 Uiso 0.15 1 calc R U P C 2
C0AA C -0.0550(19) 0.832(3) 0.250(2) 0.0468(18) Uani 0.15 1 d D U P C 2
H0AA H -0.0457 0.7780 0.2787 0.056 Uiso 0.15 1 calc R U P C 2

loop_
_atom_site_aniso_label
_atom_site_aniso_U_11
_atom_site_aniso_U_22
_atom_site_aniso_U_33
_atom_site_aniso_U_23
_atom_site_aniso_U_13
_atom_site_aniso_U_12
N1 0.035(3) 0.060(3) 0.037(2) -0.002(2) 0.0046(18) -0.003(2)
N1I 0.037(3) 0.055(3) 0.041(2) 0.001(2) 0.0050(19) -0.003(2)
C3 0.029(3) 0.040(3) 0.042(3) -0.001(2) 0.006(2) 0.001(2)
C8 0.031(3) 0.063(4) 0.044(3) -0.004(3) 0.007(2) 0.007(3)
C2 0.026(2) 0.050(3) 0.040(3) -0.001(2) 0.004(2) 0.001(2)
C4 0.034(3) 0.058(4) 0.047(3) -0.001(3) 0.006(2) 0.000(3)
C14I 0.034(3) 0.054(3) 0.045(3) 0.002(2) 0.009(2) 0.001(2)
C2I 0.034(3) 0.048(3) 0.043(3) 0.001(2) 0.006(2) 0.002(2)
C10I 0.029(3) 0.054(3) 0.046(3) -0.001(2) 0.014(2) -0.003(2)
C9 0.024(3) 0.060(3) 0.039(3) -0.005(2) 0.010(2) 0.000(2)
C3I 0.035(3) 0.048(3) 0.040(3) 0.002(2) 0.006(2) 0.000(2)
C12I 0.039(4) 0.078(4) 0.044(3) -0.002(3) 0.007(3) 0.000(3)
C8I 0.032(3) 0.082(4) 0.044(3) -0.010(3) 0.008(2) -0.006(3)
C4I 0.033(3) 0.072(4) 0.044(3) 0.000(3) 0.005(2) -0.005(3)
C6 0.054(4) 0.073(5) 0.040(3) -0.001(3) -0.001(3) -0.006(3)
C10 0.032(3) 0.057(3) 0.053(3) -0.007(2) 0.007(2) -0.003(3)
C14 0.041(3) 0.063(3) 0.041(3) 0.000(2) 0.013(2) 0.001(3)
C11I 0.050(4) 0.061(4) 0.051(3) -0.011(3) 0.012(3) 0.003(3)
C9I 0.028(3) 0.055(3) 0.038(3) 0.000(2) 0.005(2) -0.002(2)
C5 0.041(3) 0.078(5) 0.050(3) 0.006(3) -0.002(3) -0.004(3)
C13I 0.044(3) 0.065(3) 0.044(3) 0.009(2) 0.007(3) 0.007(3)
C7I 0.049(4) 0.109(5) 0.049(3) -0.019(3) 0.009(3) -0.012(3)
C13 0.050(4) 0.084(4) 0.046(3) 0.002(3) 0.011(3) 0.005(3)
C11 0.046(4) 0.070(4) 0.060(3) -0.016(3) 0.010(3) -0.006(3)
C5I 0.038(3) 0.130(6) 0.047(3) -0.010(3) 0.003(3) -0.006(3)
C7 0.047(3) 0.076(4) 0.041(3) -0.004(3) 0.010(2) 0.003(3)
C17 0.045(3) 0.053(4) 0.081(4) 0.002(3) 0.014(3) 0.000(3)
C1 0.057(10) 0.053(4) 0.046(6) 0.009(3) 0.004(6) 0.002(4)
C12 0.049(4) 0.090(4) 0.052(3) -0.013(3) 0.008(3) -0.002(3)
C17I 0.047(3) 0.052(4) 0.065(4) 0.005(3) 0.013(3) -0.007(3)
C15B 0.085(7) 0.063(4) 0.052(6) 0.003(3) 0.016(5) -0.006(4)
C1I 0.032(2) 0.059(5) 0.050(4) 0.008(3) 0.007(2) 0.003(2)
C15 0.029(2) 0.061(5) 0.051(4) 0.005(3) 0.005(2) 0.002(2)
C6I 0.044(4) 0.138(7) 0.050(4) -0.015(4) -0.001(3) -0.010(4)
C18 0.049(4) 0.072(5) 0.119(6) 0.023(4) 0.004(4) 0.009(3)
C18I 0.054(4) 0.076(5) 0.101(5) 0.028(4) 0.013(4) 0.013(3)
C16 0.084(8) 0.088(8) 0.163(13) -0.053(9) 0.058(8) -0.032(7)
C19B 0.23(4) 0.071(11) 0.083(13) 0.017(9) 0.033(16) -0.036(15)
C19A 0.097(8) 0.088(8) 0.136(12) -0.011(8) 0.036(7) -0.031(7)
C15A 0.085(7) 0.063(4) 0.052(6) 0.003(3) 0.016(5) -0.006(4)
C19 0.057(10) 0.053(4) 0.046(6) 0.009(3) 0.004(6) 0.002(4)
C1AA 0.029(2) 0.061(5) 0.051(4) 0.005(3) 0.005(2) 0.002(2)
C0AA 0.032(2) 0.059(5) 0.050(4) 0.008(3) 0.007(2) 0.003(2)

loop_
_atom_type_symbol
_atom_type_description
_atom_type_scat_dispersion_real
_atom_type_scat_dispersion_imag
_atom_type_scat_source
C C 0.0033 0.0016 'International Tables Vol C Tables 4.2.6.8 and 6.1.1.4'
H H 0.0000 0.0000 'International Tables Vol C Tables 4.2.6.8 and 6.1.1.4'
N N 0.0061 0.0033 'International Tables Vol C Tables 4.2.6.8 and 6.1.1.4'

loop_
_geom_angle_atom_site_label_1
_geom_angle_atom_site_label_2
_geom_angle_atom_site_label_3
_geom_angle
C2 N1 C9 121.0(5)
C2I N1I C9I 121.9(5)
C4 C3 C8 118.4(5)
C4 C3 C2 120.7(5)
C8 C3 C2 120.8(5)
C7 C8 C3 120.5(5)
C7 C8 H8 119.8
C3 C8 H8 119.8
N1 C2 C1AA 106.9(16)
N1 C2 C3 119.3(5)
C1AA C2 C3 129.5(18)
N1 C2 C15 126.2(5)
C3 C2 C15 114.4(5)
C5 C4 C3 120.5(6)
C5 C4 H4 119.7
C3 C4 H4 119.7
C9I C14I C13I 117.4(5)
C9I C14I C19 124.6(7)
C13I C14I C19 118.0(8)
C9I C14I C1 113.6(10)
C13I C14I C1 128.2(10)
N1I C2I C0AA 110.9(17)
N1I C2I C3I 119.7(5)
C0AA C2I C3I 125.1(19)
N1I C2I C1I 125.6(5)
C3I C2I C1I 114.7(5)
C9I C10I C11I 116.8(5)
C9I C10I C17I 123.2(5)
C11I C10I C17I 119.8(5)
C14 C9 C10 121.6(5)
C14 C9 N1 118.7(5)
C10 C9 N1 119.3(5)
C8I C3I C4I 118.9(5)
C8I C3I C2I 121.6(5)
C4I C3I C2I 119.5(5)
C13I C12I C11I 120.2(5)
C13I C12I H12I 119.9
C11I C12I H12I 119.9
C7I C8I C3I 121.4(5)
C7I C8I H8I 119.3
C3I C8I H8I 119.3
C5I C4I C3I 120.0(6)
C5I C4I H4I 120.0
C3I C4I H4I 120.0
C7 C6 C5 119.9(5)
C7 C6 H6 120.1
C5 C6 H6 120.1
C11 C10 C9 117.3(5)
C11 C10 C17 120.2(5)
C9 C10 C17 122.4(5)
C9 C14 C13 118.2(5)
C9 C14 C15A 116(2)
C13 C14 C15A 125.8(19)
C9 C14 C15B 123.8(10)
C13 C14 C15B 118.0(10)
C12I C11I C10I 121.4(5)
C12I C11I H11I 119.3
C10I C11I H11I 119.3
C14I C9I C10I 122.2(5)
C14I C9I N1I 119.2(5)
C10I C9I N1I 118.3(5)
C4 C5 C6 120.2(6)
C4 C5 H5 119.9
C6 C5 H5 119.9
C12I C13I C14I 121.8(5)
C12I C13I H13I 119.1
C14I C13I H13I 119.1
C8I C7I C6I 119.1(6)
C8I C7I H7I 120.5
C6I C7I H7I 120.5
C12 C13 C14 121.0(6)
C12 C13 H13 119.5
C14 C13 H13 119.5
C12 C11 C10 122.1(6)
C12 C11 H11 119.0
C10 C11 H11 119.0
C6I C5I C4I 120.1(6)
C6I C5I H5I 120.0
C4I C5I H5I 120.0
C6 C7 C8 120.5(6)
C6 C7 H7 119.8
C8 C7 H7 119.8
C10 C17 C18 112.0(5)
C10 C17 H17A 109.2
C18 C17 H17A 109.2
C10 C17 H17B 109.2
C18 C17 H17B 109.2
H17A C17 H17B 107.9
C14I C1 C1A 111.4(17)
C14I C1 H1A 109.3
C1A C1 H1A 109.3
C14I C1 H1B 109.3
C1A C1 H1B 109.3
H1A C1 H1B 108.0
C11 C12 C13 119.8(5)
C11 C12 H12 120.1
C13 C12 H12 120.1
C10I C17I C18I 112.1(5)
C10I C17I H17C 109.2
C18I C17I H17C 109.2
C10I C17I H17D 109.2
C18I C17I H17D 109.2
H17C C17I H17D 107.9
C19A C15B C14 114.6(17)
C19A C15B H15A 108.6
C14 C15B H15A 108.6
C19A C15B H15B 108.6
C14 C15B H15B 108.6
H15A C15B H15B 107.6
C15 C1I C2I 128.4(6)
C15 C1I H1I 115.8
C2I C1I H1I 115.8
C1I C15 C2 127.0(6)
C1I C15 H15 116.5
C2 C15 H15 116.5
C5I C6I C7I 120.6(6)
C5I C6I H6I 119.7
C7I C6I H6I 119.7
C17 C18 H18A 109.5
C17 C18 H18B 109.5
H18A C18 H18B 109.5
C17 C18 H18C 109.5
H18A C18 H18C 109.5
H18B C18 H18C 109.5
C17I C18I H18D 109.5
C17I C18I H18E 109.5
H18D C18I H18E 109.5
C17I C18I H18F 109.5
H18D C18I H18F 109.5
H18E C18I H18F 109.5
C19 C16 H16A 109.5
C19 C16 H16B 109.5
H16A C16 H16B 109.5
C19 C16 H16C 109.5
H16A C16 H16C 109.5
H16B C16 H16C 109.5
C15A C19B H19A 109.5
C15A C19B H19B 109.5
H19A C19B H19B 109.5
C15A C19B H19C 109.5
H19A C19B H19C 109.5
H19B C19B H19C 109.5
C1 C1A H1AA 109.5
C1 C1A H1AB 109.5
H1AA C1A H1AB 109.5
C1 C1A H1AC 109.5
H1AA C1A H1AC 109.5
H1AB C1A H1AC 109.5
C15B C19A H19D 109.5
C15B C19A H19E 109.5
H19D C19A H19E 109.5
C15B C19A H19F 109.5
H19D C19A H19F 109.5
H19E C19A H19F 109.5
C19B C15A C14 113(2)
C19B C15A H15C 109.0
C14 C15A H15C 109.0
C19B C15A H15D 109.0
C14 C15A H15D 109.0
H15C C15A H15D 107.8
C14I C19 C16 110.3(11)
C14I C19 H19G 109.6
C16 C19 H19G 109.6
C14I C19 H19H 109.6
C16 C19 H19H 109.6
H19G C19 H19H 108.1
C0AA C1AA C2 134(3)
C0AA C1AA H1AD 112.8
C2 C1AA H1AD 112.8
C1AA C0AA C2I 136(3)
C1AA C0AA H0AA 112.0
C2I C0AA H0AA 112.0

loop_
_geom_bond_atom_site_label_1
_geom_bond_atom_site_label_2
_geom_bond_distance
N1 C2 1.265(6)
N1 C9 1.420(6)
N1I C2I 1.269(6)
N1I C9I 1.424(6)
C3 C4 1.377(7)
C3 C8 1.400(7)
C3 C2 1.478(6)
C8 C7 1.364(6)
C8 H8 0.9500
C2 C1AA 1.471(18)
C2 C15 1.501(7)
C4 C5 1.372(7)
C4 H4 0.9500
C14I C9I 1.387(7)
C14I C13I 1.390(7)
C14I C19 1.507(11)
C14I C1 1.527(14)
C2I C0AA 1.471(18)
C2I C3I 1.487(7)
C2I C1I 1.500(8)
C10I C9I 1.397(7)
C10I C11I 1.398(7)
C10I C17I 1.493(7)
C9 C14 1.391(7)
C9 C10 1.406(7)
C3I C8I 1.371(7)
C3I C4I 1.396(7)
C12I C13I 1.349(7)
C12I C11I 1.363(7)
C12I H12I 0.9500
C8I C7I 1.365(6)
C8I H8I 0.9500
C4I C5I 1.376(7)
C4I H4I 0.9500
C6 C7 1.363(8)
C6 C5 1.377(8)
C6 H6 0.9500
C10 C11 1.389(7)
C10 C17 1.488(7)
C14 C13 1.395(7)
C14 C15A 1.501(16)
C14 C15B 1.498(10)
C11I H11I 0.9500
C5 H5 0.9500
C13I H13I 0.9500
C7I C6I 1.392(8)
C7I H7I 0.9500
C13 C12 1.376(8)
C13 H13 0.9500
C11 C12 1.365(8)
C11 H11 0.9500
C5I C6I 1.361(8)
C5I H5I 0.9500
C7 H7 0.9500
C17 C18 1.516(8)
C17 H17A 0.9900
C17 H17B 0.9900
C1 C1A 1.544(19)
C1 H1A 0.9900
C1 H1B 0.9900
C12 H12 0.9500
C17I C18I 1.522(8)
C17I H17C 0.9900
C17I H17D 0.9900
C15B C19A 1.49(2)
C15B H15A 0.9900
C15B H15B 0.9900
C1I C15 1.292(7)
C1I H1I 0.9500
C15 H15 0.9500
C6I H6I 0.9500
C18 H18A 0.9800
C18 H18B 0.9800
C18 H18C 0.9800
C18I H18D 0.9800
C18I H18E 0.9800
C18I H18F 0.9800
C16 C19 1.537(16)
C16 H16A 0.9800
C16 H16B 0.9800
C16 H16C 0.9800
C19B C15A 1.49(3)
C19B H19A 0.9800
C19B H19B 0.9800
C19B H19C 0.9800
C1A H1AA 0.9800
C1A H1AB 0.9800
C1A H1AC 0.9800
C19A H19D 0.9800
C19A H19E 0.9800
C19A H19F 0.9800
C15A H15C 0.9900
C15A H15D 0.9900
C19 H19G 0.9900
C19 H19H 0.9900
C1AA C0AA 1.248(19)
C1AA H1AD 0.9500
C0AA H0AA 0.9500

loop_
_geom_torsion_atom_site_label_1
_geom_torsion_atom_site_label_2
_geom_torsion_atom_site_label_3
_geom_torsion_atom_site_label_4
_geom_torsion
C4 C3 C8 C7 -1.1(8)
C2 C3 C8 C7 -178.7(5)
C9 N1 C2 C1AA -25.5(19)
C9 N1 C2 C3 175.4(4)
C9 N1 C2 C15 -0.8(9)
C4 C3 C2 N1 -12.8(8)
C8 C3 C2 N1 164.7(5)
C4 C3 C2 C1AA -166(2)
C8 C3 C2 C1AA 11(2)
C4 C3 C2 C15 163.8(5)
C8 C3 C2 C15 -18.6(7)
C8 C3 C4 C5 0.7(8)
C2 C3 C4 C5 178.3(5)
C9I N1I C2I C0AA 26(2)
C9I N1I C2I C3I -176.3(4)
C9I N1I C2I C1I 0.6(9)
C2 N1 C9 C14 105.5(6)
C2 N1 C9 C10 -81.4(7)
N1I C2I C3I C8I -164.7(5)
C0AA C2I C3I C8I -10(2)
C1I C2I C3I C8I 18.1(8)
N1I C2I C3I C4I 14.7(8)
C0AA C2I C3I C4I 169.2(19)
C1I C2I C3I C4I -162.5(5)
C4I C3I C8I C7I 0.1(9)
C2I C3I C8I C7I 179.5(5)
C8I C3I C4I C5I -0.5(8)
C2I C3I C4I C5I -179.9(6)
C14 C9 C10 C11 -2.3(8)
N1 C9 C10 C11 -175.1(5)
C14 C9 C10 C17 175.3(5)
N1 C9 C10 C17 2.4(8)
C10 C9 C14 C13 2.3(8)
N1 C9 C14 C13 175.2(5)
C10 C9 C14 C15A -174(3)
N1 C9 C14 C15A -1(3)
C10 C9 C14 C15B -177.5(14)
N1 C9 C14 C15B -4.6(15)
C13I C12I C11I C10I -1.3(9)
C9I C10I C11I C12I -0.9(8)
C17I C10I C11I C12I 175.3(5)
C13I C14I C9I C10I -0.7(8)
C19 C14I C9I C10I -177.4(9)
C1 C14I C9I C10I 169.8(13)
C13I C14I C9I N1I -174.4(5)
C19 C14I C9I N1I 8.9(11)
C1 C14I C9I N1I -3.9(15)
C11I C10I C9I C14I 1.9(8)
C17I C10I C9I C14I -174.1(5)
C11I C10I C9I N1I 175.6(5)
C17I C10I C9I N1I -0.4(8)
C2I N1I C9I C14I -105.4(6)
C2I N1I C9I C10I 80.7(7)
C3 C4 C5 C6 -0.9(9)
C7 C6 C5 C4 1.5(9)
C11I C12I C13I C14I 2.7(9)
C9I C14I C13I C12I -1.7(8)
C19 C14I C13I C12I 175.3(9)
C1 C14I C13I C12I -170.5(16)
C3I C8I C7I C6I 0.6(10)
C9 C14 C13 C12 -0.6(9)
C15A C14 C13 C12 175(3)
C15B C14 C13 C12 179.3(13)
C9 C10 C11 C12 0.4(9)
C17 C10 C11 C12 -177.2(6)
C3I C4I C5I C6I 0.2(10)
C5 C6 C7 C8 -1.9(9)
C3 C8 C7 C6 1.7(8)
C11 C10 C17 C18 99.0(7)
C9 C10 C17 C18 -78.4(7)
C9I C14I C1 C1A -169.6(18)
C13I C14I C1 C1A 0(3)
C10 C11 C12 C13 1.3(10)
C14 C13 C12 C11 -1.2(10)
C9I C10I C17I C18I 78.0(7)
C11I C10I C17I C18I -97.9(6)
C9 C14 C15B C19A 91.1(13)
C13 C14 C15B C19A -89(2)
N1I C2I C1I C15 65.8(10)
C3I C2I C1I C15 -117.2(8)
C2I C1I C15 C2 179.4(7)
N1 C2 C15 C1I -65.6(10)
C3 C2 C15 C1I 118.0(7)
C4I C5I C6I C7I 0.5(11)
C8I C7I C6I C5I -0.9(11)
C9 C14 C15A C19B 159(3)
C13 C14 C15A C19B -17(6)
C9I C14I C19 C16 -96.2(12)
C13I C14I C19 C16 87.1(13)
N1 C2 C1AA C0AA 142(5)
C3 C2 C1AA C0AA -62(6)
C2 C1AA C0AA C2I 175(4)
N1I C2I C0AA C1AA -139(6)
C3I C2I C0AA C1AA 65(7)
